data_1526250
loop_
_publ_author_name
'Hansing, J.'
'Moeller, A.'

_publ_section_title
;
 Synthesis, crystal structures and properties of edge-sharing tetrahedra
 centered with silicon and cobalt: Cs2 Co Si O4 and Cs5 Co Si O6
;
_journal_name_full 'Journal of Solid State Chemistry'
_journal_page_first 204
_journal_page_last 213
_journal_volume 162
_journal_year 2001
_chemical_formula_sum 'Co Cs5 O6 Si'
_chemical_name_systematic 'Cs5 (Co Si O6)'
_space_group_IT_number 14
_symmetry_space_group_name_Hall '-P 2yn'
_symmetry_space_group_name_H-M 'P 1 21/n 1'
_cell_angle_alpha 90
_cell_angle_beta 94.89
_cell_angle_gamma 90
_cell_formula_units_Z 4
_cell_length_a 6.7057
_cell_length_b 10.808
_cell_length_c 16.461
_cell_volume 1188.672
_citation_journal_id_ASTM JSSCBI
_cod_data_source_file Hansing_JSSCBI_2001_1721.cif
_cod_data_source_block Co1Cs5O6Si1
_cod_original_sg_symbol_Hall '-P 2ybc (x-z,y,z)'
_cod_original_formula_sum 'Co1 Cs5 O6 Si1'
_cod_database_code 1526250

loop_
_symmetry_equiv_pos_as_xyz
x,y,z
-x+1/2,y+1/2,-z+1/2
-x,-y,-z
x-1/2,-y-1/2,z-1/2

loop_
_atom_site_label
_atom_site_type_symbol
_atom_site_fract_x
_atom_site_fract_y
_atom_site_fract_z
_atom_site_occupancy
_atom_site_U_iso_or_equiv
Co2 Co+3 0.5507 0.1249 0.80164 0.304 0.0
O2 O-2 0.4388 0.054 0.8752 1 0.0
Si1 Si+4 0.9019 0.3651 0.14347 0.333 0.0
O4 O-2 0.031 0.2967 0.0702 1 0.0
O5 O-2 0.675 0.4335 0.1105 1 0.0
Co1 Co+3 0.9019 0.3651 0.14347 0.667 0.0
Cs2 Cs+1 0.82302 0.71017 0.10341 1 0.0
O6 O-2 0.576 0.029 0.7163 1 0.0
Cs4 Cs+1 0.747 0.10257 0.00637 1 0.0
Cs1 Cs+1 0.0994 0.71167 0.32238 1 0.0
O1 O-2 0.767 0.1906 0.8364 1 0.0
Si2 Si+4 0.5507 0.1249 0.80164 0.696 0.0
Cs3 Cs+1 0.93958 0.0155 0.22531 1 0.0
O3 O-2 0.388 0.2227 0.7453 1 0.0
Cs5 Cs+1 0.28309 0.54886 0.069 1 0.0
